data_7033999
loop_
_publ_author_name
'Serebryanskaya, Tatiyana V.'
'Novikov, Alexander S.'
'Gushchin, Pavel V.'
'Zolotarev, Andrey A.'
'Gurzhiy, Vladislav V.'
'Kukushkin, Vadim Yu'

_publ_section_title
;
 Coupling of platinated triguanides with platinum-activated nitriles as a
 novel strategy for generation of dimetallic systems.
;
_journal_issue 13
_journal_name_full 'Dalton transactions (Cambridge, England : 2003)'
_journal_page_first 6003
_journal_page_last 6011
_journal_paper_doi 10.1039/c4dt03870c
_journal_volume 44
_journal_year 2015
_chemical_formula_moiety 'C25 H35 Cl6 N9 Pt2, 2(C H Cl3)'
_chemical_formula_sum 'C27 H37 Cl12 N9 Pt2'
_chemical_formula_weight 1303.24
_chemical_name_systematic
;
 ? 
;
_space_group_crystal_system monoclinic
_space_group_IT_number 14
_space_group_name_Hall '-P 2yn'
_space_group_name_H-M_alt 'P 1 21/n 1'
_symmetry_space_group_name_Hall '-P 2yn'
_symmetry_space_group_name_H-M 'P 1 21/n 1'
_atom_sites_solution_hydrogens geom
_atom_sites_solution_primary iterative
_atom_sites_solution_secondary difmap
_audit_creation_date 2014-12-16
_audit_creation_method
;
Olex2 1.2
(compiled 2014.06.23 svn.r2946 for OlexSys, GUI svn.r4855)
;
_audit_update_record
;
2014-12-16 deposited with the CCDC.
2015-02-11 downloaded from the CCDC.
;
_cell_angle_alpha 90.00
_cell_angle_beta 98.307(5)
_cell_angle_gamma 90.00
_cell_formula_units_Z 4
_cell_length_a 12.0973(5)
_cell_length_b 13.5538(5)
_cell_length_c 26.8946(19)
_cell_measurement_reflns_used 5662
_cell_measurement_temperature 100(2)
_cell_measurement_theta_max 24.8200
_cell_measurement_theta_min 3.0300
_cell_volume 4363.5(4)
_computing_cell_refinement
;
CrysAlisPro, Agilent Technologies,
Version 1.171.36.32 (release 02-08-2013 CrysAlis171 .NET)
(compiled Aug  2 2013,16:46:58)
;
_computing_data_collection
;
CrysAlisPro, Agilent Technologies,
Version 1.171.36.32 (release 02-08-2013 CrysAlis171 .NET)
(compiled Aug  2 2013,16:46:58)
;
_computing_data_reduction
;
CrysAlisPro, Agilent Technologies,
Version 1.171.36.32 (release 02-08-2013 CrysAlis171 .NET)
(compiled Aug  2 2013,16:46:58)
;
_computing_molecular_graphics
;
O. V. Dolomanov, L. J. Bourhis, R. J. Gildea, J. A. K. Howard and H. Puschmann,
OLEX2: a complete structure solution, refinement and analysis program.
J. Appl. Cryst. (2009). 42, 339-341.
;
_computing_publication_material
;
O. V. Dolomanov, L. J. Bourhis, R. J. Gildea, J. A. K. Howard and H. Puschmann,
OLEX2: a complete structure solution, refinement and analysis program.
J. Appl. Cryst. (2009). 42, 339-341.
;
_computing_structure_refinement
;
SHELXL, G.M. Sheldrick, Acta Cryst.
(2008). A64, 112-122
;
_computing_structure_solution 'J. Appl. Cryst. (2007) 40, 786-790'
_diffrn_ambient_temperature 100(2)
_diffrn_detector_area_resol_mean 16.2096
_diffrn_measured_fraction_theta_full 0.9983
_diffrn_measured_fraction_theta_max 0.9983
_diffrn_measurement_details
;
  1 omega  -27.00   21.00   1.0000  160.0000
omega____ theta____ kappa____ phi______ frames
    -      -17.8777   57.0000  -30.0000 48

  2 omega   -4.00   22.00   1.0000  160.0000
omega____ theta____ kappa____ phi______ frames
    -      -17.8777  -99.0000 -120.0000 26

  3 omega  -84.00   -6.00   1.0000  160.0000
omega____ theta____ kappa____ phi______ frames
    -      -17.8777  -57.0000    0.0000 78

  4 omega   39.00   78.00   1.0000  160.0000
omega____ theta____ kappa____ phi______ frames
    -       18.8152  178.0000  -30.0000 39

  5 omega  -48.00   35.00   1.0000  160.0000
omega____ theta____ kappa____ phi______ frames
    -       18.8152  -38.0000   30.0000 83

  6 omega  -90.00  -28.00   1.0000  160.0000
omega____ theta____ kappa____ phi______ frames
    -      -17.8777  -38.0000   30.0000 62

  7 omega  -31.00   42.00   1.0000  160.0000
omega____ theta____ kappa____ phi______ frames
    -      -17.8777   57.0000   30.0000 73

  8 omega   -6.00   24.00   1.0000  160.0000
omega____ theta____ kappa____ phi______ frames
    -      -17.8777  -99.0000  -90.0000 30

  9 omega  -25.00    0.00   1.0000  160.0000
omega____ theta____ kappa____ phi______ frames
    -      -17.8777  -99.0000  150.0000 25

 10 omega   15.00   41.00   1.0000  160.0000
omega____ theta____ kappa____ phi______ frames
    -       18.8152   57.0000   60.0000 26

 11 omega   53.00   78.00   1.0000  160.0000
omega____ theta____ kappa____ phi______ frames
    -       18.8152   57.0000   60.0000 25

 12 omega   41.00   67.00   1.0000  160.0000
omega____ theta____ kappa____ phi______ frames
    -       18.8152  178.0000   30.0000 26
;
_diffrn_measurement_device_type 'Xcalibur, Eos'
_diffrn_measurement_method '\w scans'
_diffrn_orient_matrix_UB_11 -0.0118465000
_diffrn_orient_matrix_UB_12 -0.0512177000
_diffrn_orient_matrix_UB_13 -0.0015873000
_diffrn_orient_matrix_UB_21 0.0342831000
_diffrn_orient_matrix_UB_22 -0.0074626000
_diffrn_orient_matrix_UB_23 0.0234218000
_diffrn_orient_matrix_UB_31 -0.0468521000
_diffrn_orient_matrix_UB_32 0.0074706000
_diffrn_orient_matrix_UB_33 0.0126636000
_diffrn_radiation_monochromator graphite
_diffrn_radiation_type 'Mo K\a'
_diffrn_radiation_wavelength 0.71073
_diffrn_reflns_av_R_equivalents 0.0839
_diffrn_reflns_av_unetI/netI 0.0988
_diffrn_reflns_limit_h_max 14
_diffrn_reflns_limit_h_min -14
_diffrn_reflns_limit_k_max 16
_diffrn_reflns_limit_k_min -16
_diffrn_reflns_limit_l_max 33
_diffrn_reflns_limit_l_min -33
_diffrn_reflns_number 42248
_diffrn_reflns_theta_full 26.00
_diffrn_reflns_theta_max 26.00
_diffrn_reflns_theta_min 2.60
_diffrn_source 'Enhance (Mo) X-ray Source'
_exptl_absorpt_coefficient_mu 7.173
_exptl_absorpt_correction_T_max 1.00000
_exptl_absorpt_correction_T_min 0.88202
_exptl_absorpt_correction_type multi-scan
_exptl_absorpt_process_details
;
CrysAlisPro, Agilent Technologies,
Version 1.171.36.32 (release 02-08-2013 CrysAlis171 .NET)
(compiled Aug  2 2013,16:46:58)
Empirical absorption correction using spherical harmonics,
 implemented in SCALE3 ABSPACK scaling algorithm.
;
_exptl_crystal_density_diffrn 1.984
_exptl_crystal_density_method 'not measured'
_exptl_crystal_F_000 2488
_exptl_crystal_size_max 0.25
_exptl_crystal_size_mid 0.19
_exptl_crystal_size_min 0.16
_refine_diff_density_max 5.103
_refine_diff_density_min -3.248
_refine_diff_density_rms 0.269
_refine_ls_extinction_method none
_refine_ls_goodness_of_fit_ref 1.043
_refine_ls_hydrogen_treatment mixed
_refine_ls_matrix_type full
_refine_ls_number_parameters 451
_refine_ls_number_reflns 8537
_refine_ls_number_restraints 1
_refine_ls_restrained_S_all 1.043
_refine_ls_R_factor_all 0.1433
_refine_ls_R_factor_gt 0.0945
_refine_ls_shift/su_max 0.000
_refine_ls_shift/su_mean 0.000
_refine_ls_structure_factor_coef Fsqd
_refine_ls_weighting_details 'calc w=1/[\s^2^(Fo^2^)+(0.0705P)^2^+149.6266P] where P=(Fo^2^+2Fc^2^)/3'
_refine_ls_weighting_scheme calc
_refine_ls_wR_factor_gt 0.1998
_refine_ls_wR_factor_ref 0.2329
_reflns_number_gt 5610
_reflns_number_total 8537
_reflns_threshold_expression >2sigma(I)
_cod_data_source_file c4dt03870c2.cif
_cod_data_source_block stv_1807
_cod_depositor_comments 'Adding full bibliography for 7033998--7033999.cif.'
_cod_database_code 7033999
_chemical_oxdiff_formula 'C20 H30 Pt Cl N10'
_reflns_odcompleteness_completeness 99.83
_reflns_odcompleteness_iscentric 1
_reflns_odcompleteness_theta 26.32
_olex2_submission_special_instructions 'No special instructions were received'

loop_
_space_group_symop_id
_space_group_symop_operation_xyz
1 'x, y, z'
2 '-x+1/2, y+1/2, -z+1/2'
3 '-x, -y, -z'
4 'x-1/2, -y-1/2, z-1/2'

loop_
_atom_site_label
_atom_site_type_symbol
_atom_site_fract_x
_atom_site_fract_y
_atom_site_fract_z
_atom_site_U_iso_or_equiv
_atom_site_adp_type
_atom_site_occupancy
_atom_site_symmetry_multiplicity
_atom_site_calc_flag
_atom_site_refinement_flags
Pt1 Pt 0.37356(8) 0.15975(7) 0.07560(3) 0.0622(3) Uani 1 1 d .
Pt2 Pt 0.57258(5) 0.12220(5) 0.28966(3) 0.0423(2) Uani 1 1 d .
Cl1 Cl 0.1832(6) 0.1520(5) 0.0489(2) 0.0789(18) Uani 1 1 d .
Cl2 Cl 0.5635(5) 0.1550(5) 0.1049(3) 0.087(2) Uani 1 1 d .
Cl3 Cl 0.6365(4) -0.0004(3) 0.2419(2) 0.0593(14) Uani 1 1 d .
Cl4 Cl 0.5959(4) 0.0234(4) 0.3608(2) 0.0651(15) Uani 1 1 d .
Cl5 Cl 0.7521(3) 0.1849(3) 0.3104(3) 0.0663(17) Uani 1 1 d .
Cl6 Cl 0.3943(3) 0.0590(3) 0.26711(18) 0.0410(10) Uani 1 1 d .
Cl7 Cl -0.0552(12) 0.1197(10) 0.4482(5) 0.179(5) Uani 1 1 d .
Cl8 Cl -0.2613(11) 0.1658(10) 0.4782(5) 0.176(5) Uani 1 1 d .
Cl9 Cl -0.1935(17) -0.0283(12) 0.4774(9) 0.302(12) Uani 1 1 d D
Cl10 Cl 0.7054(8) 0.5726(6) 0.4806(3) 0.114(3) Uani 1 1 d .
Cl11 Cl 0.7692(5) 0.7506(5) 0.5327(2) 0.0756(17) Uani 1 1 d .
Cl12 Cl 0.6266(8) 0.7615(9) 0.4386(3) 0.145(4) Uani 1 1 d .
N1 N 0.4038(19) 0.1336(15) 0.0070(8) 0.085(7) Uani 1 1 d .
N2 N 0.3490(11) 0.1887(11) 0.1456(6) 0.041(3) Uani 1 1 d .
H2 H 0.3657 0.1408 0.1663 0.049 Uiso 1 1 calc R
N3 N 0.5303(11) 0.2331(10) 0.3352(5) 0.038(3) Uani 1 1 d .
H3 H 0.5855 0.2477 0.3579 0.046 Uiso 1 1 calc R
N4 N 0.5609(10) 0.2043(10) 0.2263(6) 0.045(4) Uani 1 1 d .
H4 H 0.5607 0.1715 0.1989 0.054 Uiso 1 1 calc R
N5 N 0.4348(11) 0.3395(11) 0.3814(5) 0.038(3) Uani 1 1 d .
N6 N 0.3527(9) 0.2918(8) 0.3003(5) 0.025(3) Uani 1 1 d .
N7 N 0.4721(9) 0.3493(8) 0.2437(5) 0.027(3) Uani 1 1 d .
N8 N 0.6146(11) 0.3524(9) 0.1939(6) 0.038(3) Uani 1 1 d .
N9 N 0.3034(10) 0.2624(9) 0.2156(5) 0.031(3) Uani 1 1 d .
C1 C 0.425(3) 0.1179(18) -0.0325(11) 0.099(11) Uani 1 1 d .
C2 C 0.457(3) 0.1055(18) -0.0818(8) 0.078(8) Uani 1 1 d .
H2A H 0.5003 0.1612 -0.0907 0.094 Uiso 1 1 calc R
H2B H 0.4993 0.0454 -0.0838 0.094 Uiso 1 1 calc R
C3 C 0.3124(12) 0.2669(12) 0.1656(6) 0.033(4) Uani 1 1 d .
C4 C 0.2673(16) 0.3543(13) 0.1373(6) 0.046(5) Uani 1 1 d .
H4A H 0.2876 0.3519 0.1038 0.055 Uiso 1 1 calc R
H4B H 0.3005 0.4132 0.1538 0.055 Uiso 1 1 calc R
C5 C 0.1395(19) 0.3605(17) 0.1337(9) 0.074(7) Uani 1 1 d .
H5A H 0.1136 0.4207 0.1172 0.111 Uiso 1 1 calc R
H5B H 0.1189 0.3594 0.1669 0.111 Uiso 1 1 calc R
H5C H 0.1061 0.3052 0.1149 0.111 Uiso 1 1 calc R
C6 C 0.4438(13) 0.2874(10) 0.3395(6) 0.031(4) Uani 1 1 d .
C7 C 0.5121(17) 0.3279(18) 0.4253(7) 0.064(6) Uani 1 1 d .
H7A H 0.5303 0.2593 0.4301 0.096 Uiso 1 1 calc R
H7B H 0.4800 0.3520 0.4536 0.096 Uiso 1 1 calc R
H7C H 0.5786 0.3645 0.4222 0.096 Uiso 1 1 calc R
C8 C 0.3605(18) 0.4231(14) 0.3819(7) 0.055(5) Uani 1 1 d .
H8A H 0.4036 0.4817 0.3904 0.083 Uiso 1 1 calc R
H8B H 0.3113 0.4122 0.4064 0.083 Uiso 1 1 calc R
H8C H 0.3173 0.4308 0.3493 0.083 Uiso 1 1 calc R
C9 C 0.2448(12) 0.2589(12) 0.3119(6) 0.035(4) Uani 1 1 d .
C10 C 0.2406(12) 0.1813(10) 0.3438(6) 0.027(3) Uani 1 1 d .
H10 H 0.3059 0.1493 0.3577 0.033 Uiso 1 1 calc R
C11 C 0.1387(13) 0.1505(13) 0.3555(7) 0.041(4) Uani 1 1 d .
H11 H 0.1342 0.0967 0.3765 0.049 Uiso 1 1 calc R
C12 C 0.0439(13) 0.2007(14) 0.3355(7) 0.043(4) Uani 1 1 d .
H12 H -0.0244 0.1815 0.3445 0.051 Uiso 1 1 calc R
C13 C 0.0463(14) 0.2770(15) 0.3033(7) 0.047(5) Uani 1 1 d .
H13 H -0.0193 0.3070 0.2884 0.056 Uiso 1 1 calc R
C14 C 0.1504(13) 0.3093(12) 0.2931(6) 0.038(4) Uani 1 1 d .
H14 H 0.1553 0.3651 0.2735 0.045 Uiso 1 1 calc R
C15 C 0.3743(12) 0.2969(10) 0.2511(7) 0.030(4) Uani 1 1 d .
C16 C 0.4940(11) 0.4428(10) 0.2683(6) 0.025(3) Uani 1 1 d .
C17 C 0.4106(12) 0.5119(11) 0.2638(6) 0.030(3) Uani 1 1 d .
H17 H 0.3419 0.4980 0.2448 0.036 Uiso 1 1 calc R
C18 C 0.4282(13) 0.6031(12) 0.2877(7) 0.037(4) Uani 1 1 d .
H18 H 0.3715 0.6500 0.2853 0.044 Uiso 1 1 calc R
C19 C 0.5315(13) 0.6224(12) 0.3149(7) 0.041(4) Uani 1 1 d .
H19 H 0.5443 0.6823 0.3316 0.049 Uiso 1 1 calc R
C20 C 0.6151(13) 0.5542(12) 0.3176(7) 0.043(4) Uani 1 1 d .
H20 H 0.6855 0.5700 0.3344 0.051 Uiso 1 1 calc R
C21 C 0.5973(12) 0.4622(11) 0.2959(7) 0.039(4) Uani 1 1 d .
H21 H 0.6532 0.4146 0.2997 0.047 Uiso 1 1 calc R
C22 C 0.5532(12) 0.3027(11) 0.2209(7) 0.037(4) Uani 1 1 d .
C23 C 0.7235(15) 0.3119(14) 0.1822(9) 0.056(6) Uani 1 1 d .
H23A H 0.7516 0.2639 0.2071 0.085 Uiso 1 1 calc R
H23B H 0.7765 0.3647 0.1823 0.085 Uiso 1 1 calc R
H23C H 0.7120 0.2814 0.1496 0.085 Uiso 1 1 calc R
C24 C 0.5799(15) 0.4456(12) 0.1694(7) 0.045(5) Uani 1 1 d .
H24A H 0.5018 0.4562 0.1706 0.067 Uiso 1 1 calc R
H24B H 0.5925 0.4434 0.1350 0.067 Uiso 1 1 calc R
H24C H 0.6223 0.4987 0.1864 0.067 Uiso 1 1 calc R
C25 C 0.353(2) 0.101(2) -0.1126(10) 0.089(9) Uani 1 1 d .
H25A H 0.3648 0.0981 -0.1472 0.134 Uiso 1 1 calc R
H25B H 0.3100 0.1579 -0.1072 0.134 Uiso 1 1 calc R
H25C H 0.3143 0.0424 -0.1046 0.134 Uiso 1 1 calc R
C26 C -0.181(2) 0.0845(17) 0.4450(9) 0.103(8) Uani 1 1 d D
H26 H -0.2157 0.0785 0.4099 0.123 Uiso 1 1 calc R
C27 C 0.736(2) 0.697(3) 0.4747(10) 0.103(8) Uani 1 1 d .
H27 H 0.8018 0.7019 0.4575 0.123 Uiso 1 1 calc R

loop_
_atom_site_aniso_label
_atom_site_aniso_U_11
_atom_site_aniso_U_22
_atom_site_aniso_U_33
_atom_site_aniso_U_23
_atom_site_aniso_U_13
_atom_site_aniso_U_12
Pt1 0.0747(6) 0.0577(5) 0.0631(6) -0.0122(4) 0.0408(5) -0.0019(4)
Pt2 0.0211(3) 0.0212(3) 0.0836(6) 0.0023(3) 0.0045(3) 0.0022(3)
Cl1 0.091(4) 0.100(5) 0.046(3) -0.010(3) 0.009(3) 0.021(4)
Cl2 0.056(3) 0.103(5) 0.115(5) -0.051(4) 0.053(3) -0.020(3)
Cl3 0.030(2) 0.032(2) 0.119(5) -0.004(3) 0.018(3) 0.0076(19)
Cl4 0.054(3) 0.039(3) 0.098(4) 0.017(3) -0.001(3) 0.011(2)
Cl5 0.018(2) 0.037(2) 0.138(5) 0.004(3) -0.008(3) 0.0035(18)
Cl6 0.0224(19) 0.0249(19) 0.078(3) -0.003(2) 0.0142(19) -0.0044(16)
Cl7 0.207(13) 0.179(12) 0.166(11) -0.004(9) 0.075(10) -0.044(10)
Cl8 0.157(10) 0.172(11) 0.204(13) -0.038(10) 0.038(9) 0.007(9)
Cl9 0.31(2) 0.188(15) 0.40(3) 0.175(18) 0.019(19) -0.070(15)
Cl10 0.151(8) 0.093(5) 0.112(6) -0.031(5) 0.068(6) -0.036(5)
Cl11 0.082(4) 0.085(4) 0.056(4) 0.013(3) -0.004(3) -0.015(3)
Cl12 0.120(7) 0.228(11) 0.074(5) -0.045(6) -0.034(5) 0.082(7)
N1 0.113(17) 0.072(14) 0.084(15) -0.011(11) 0.059(14) 0.006(12)
N2 0.027(7) 0.047(9) 0.049(9) -0.004(7) 0.010(6) -0.005(7)
N3 0.032(8) 0.032(7) 0.045(9) 0.009(7) -0.015(6) -0.006(6)
N4 0.020(7) 0.037(8) 0.083(12) -0.017(8) 0.025(7) -0.012(6)
N5 0.039(8) 0.042(8) 0.028(8) -0.001(6) -0.014(6) -0.001(7)
N6 0.020(6) 0.020(6) 0.036(8) 0.002(5) 0.002(5) 0.003(5)
N7 0.016(6) 0.019(6) 0.046(8) 0.004(6) 0.004(5) -0.001(5)
N8 0.026(7) 0.019(6) 0.072(11) -0.007(7) 0.015(7) -0.002(5)
N9 0.016(6) 0.031(7) 0.050(9) -0.005(6) 0.016(6) 0.004(5)
C1 0.16(3) 0.055(15) 0.10(2) -0.002(14) 0.09(2) 0.008(17)
C2 0.12(2) 0.066(16) 0.053(15) -0.015(12) 0.038(15) -0.019(15)
C3 0.019(8) 0.040(9) 0.038(10) 0.002(8) 0.001(7) -0.008(7)
C4 0.068(13) 0.042(10) 0.026(9) -0.005(8) 0.001(8) -0.003(9)
C5 0.074(16) 0.062(14) 0.077(17) -0.015(12) -0.016(12) 0.033(12)
C6 0.027(8) 0.015(7) 0.051(11) 0.009(7) 0.004(7) 0.001(6)
C7 0.052(13) 0.092(17) 0.047(13) -0.003(12) 0.006(10) -0.015(12)
C8 0.086(15) 0.036(10) 0.044(12) -0.004(9) 0.014(11) -0.007(11)
C9 0.018(8) 0.044(10) 0.047(11) 0.001(8) 0.014(7) 0.001(7)
C10 0.020(7) 0.022(7) 0.038(9) 0.002(7) -0.003(6) -0.002(6)
C11 0.031(9) 0.041(10) 0.054(11) -0.004(9) 0.015(8) -0.004(8)
C12 0.018(8) 0.059(12) 0.055(11) -0.002(10) 0.017(8) -0.006(8)
C13 0.026(9) 0.059(12) 0.058(12) -0.002(10) 0.014(8) 0.009(8)
C14 0.037(9) 0.034(9) 0.044(10) 0.013(8) 0.014(8) 0.012(8)
C15 0.016(7) 0.017(7) 0.057(11) 0.004(7) 0.003(7) -0.005(6)
C16 0.019(7) 0.015(7) 0.044(9) -0.006(6) 0.016(7) -0.003(6)
C17 0.018(7) 0.034(9) 0.039(9) 0.004(7) 0.008(6) 0.000(6)
C18 0.022(8) 0.030(9) 0.059(11) -0.003(8) 0.010(7) 0.007(7)
C19 0.036(9) 0.019(7) 0.069(13) 0.001(8) 0.012(9) -0.001(7)
C20 0.022(8) 0.029(9) 0.076(14) -0.005(9) 0.006(8) -0.002(7)
C21 0.018(8) 0.014(7) 0.086(14) 0.001(8) 0.014(8) 0.002(6)
C22 0.019(8) 0.019(8) 0.075(13) -0.001(8) 0.018(8) -0.006(6)
C23 0.041(11) 0.036(10) 0.100(17) -0.013(10) 0.037(11) -0.004(8)
C24 0.052(11) 0.026(9) 0.060(12) -0.005(8) 0.022(9) -0.012(8)
C25 0.10(2) 0.09(2) 0.083(19) -0.023(15) 0.041(17) -0.033(17)
C26 0.053(10) 0.18(2) 0.069(12) -0.046(14) 0.007(9) 0.013(13)
C27 0.053(10) 0.18(2) 0.069(12) -0.046(14) 0.007(9) 0.013(13)

loop_
_atom_type_symbol
_atom_type_description
_atom_type_scat_dispersion_real
_atom_type_scat_dispersion_imag
_atom_type_scat_source
C C 0.0033 0.0016 'International Tables Vol C Tables 4.2.6.8 and 6.1.1.4'
H H 0.0000 0.0000 'International Tables Vol C Tables 4.2.6.8 and 6.1.1.4'
N N 0.0061 0.0033 'International Tables Vol C Tables 4.2.6.8 and 6.1.1.4'
Cl Cl 0.1484 0.1585 'International Tables Vol C Tables 4.2.6.8 and 6.1.1.4'
Pt Pt -1.7033 8.3905 'International Tables Vol C Tables 4.2.6.8 and 6.1.1.4'

loop_
_geom_angle_atom_site_label_1
_geom_angle_atom_site_label_2
_geom_angle_atom_site_label_3
_geom_angle
Cl1 Pt1 Cl2 175.5(3)
N1 Pt1 Cl1 90.7(7)
N1 Pt1 Cl2 90.2(7)
N1 Pt1 N2 177.7(8)
N2 Pt1 Cl1 91.4(4)
N2 Pt1 Cl2 87.7(4)
Cl3 Pt2 Cl4 91.9(2)
Cl3 Pt2 Cl5 91.18(18)
Cl3 Pt2 Cl6 87.80(15)
Cl4 Pt2 Cl5 90.9(2)
Cl6 Pt2 Cl4 90.00(18)
Cl6 Pt2 Cl5 178.7(2)
N3 Pt2 Cl3 174.8(4)
N3 Pt2 Cl4 86.6(4)
N3 Pt2 Cl5 83.9(4)
N3 Pt2 Cl6 97.2(4)
N4 Pt2 Cl3 85.1(4)
N4 Pt2 Cl4 176.4(4)
N4 Pt2 Cl5 87.2(4)
N4 Pt2 Cl6 91.9(4)
N4 Pt2 N3 96.2(5)
C1 N1 Pt1 178(3)
C3 N2 Pt1 131.5(13)
C6 N3 Pt2 138.0(12)
C22 N4 Pt2 129.1(13)
C6 N5 C7 121.3(16)
C6 N5 C8 123.0(14)
C7 N5 C8 114.7(16)
C6 N6 C9 117.0(12)
C15 N6 C6 118.7(12)
C15 N6 C9 121.3(13)
C15 N7 C16 118.7(12)
C22 N7 C15 119.5(12)
C22 N7 C16 120.8(11)
C22 N8 C23 121.2(14)
C22 N8 C24 123.5(13)
C24 N8 C23 115.1(14)
C15 N9 C3 125.4(13)
N1 C1 C2 175(3)
C25 C2 C1 102(3)
N2 C3 N9 117.0(15)
N2 C3 C4 124.6(16)
N9 C3 C4 118.0(15)
C3 C4 C5 111.8(16)
N3 C6 N5 122.4(15)
N3 C6 N6 120.6(15)
N5 C6 N6 117.0(13)
C10 C9 N6 119.2(14)
C10 C9 C14 121.0(14)
C14 C9 N6 119.7(14)
C9 C10 C11 119.4(15)
C12 C11 C10 119.0(16)
C13 C12 C11 122.3(15)
C12 C13 C14 117.9(16)
C9 C14 C13 120.1(16)
N6 C15 N7 115.8(13)
N9 C15 N6 119.7(13)
N9 C15 N7 124.3(15)
C17 C16 N7 118.6(13)
C17 C16 C21 120.9(13)
C21 C16 N7 120.4(12)
C16 C17 C18 120.3(14)
C19 C18 C17 118.6(14)
C20 C19 C18 120.5(16)
C19 C20 C21 121.4(16)
C20 C21 C16 118.2(14)
N4 C22 N7 116.7(13)
N8 C22 N4 122.6(14)
N8 C22 N7 120.7(13)
Cl7 C26 Cl8 111.9(16)
Cl7 C26 Cl9 112.3(16)
Cl9 C26 Cl8 101.3(14)
Cl10 C27 Cl12 112.2(16)
Cl11 C27 Cl10 110.6(18)
Cl11 C27 Cl12 110.7(16)

loop_
_geom_bond_atom_site_label_1
_geom_bond_atom_site_label_2
_geom_bond_distance
Pt1 Cl1 2.313(7)
Pt1 Cl2 2.320(6)
Pt1 N1 1.965(19)
Pt1 N2 1.986(14)
Pt2 Cl3 2.302(5)
Pt2 Cl4 2.319(6)
Pt2 Cl5 2.324(4)
Pt2 Cl6 2.319(4)
Pt2 N3 2.050(15)
Pt2 N4 2.024(16)
Cl7 C26 1.59(3)
Cl8 C26 1.79(3)
Cl9 C26 1.776(18)
Cl10 C27 1.74(4)
Cl11 C27 1.71(3)
Cl12 C27 1.76(3)
N1 C1 1.14(3)
N2 C3 1.30(2)
N3 C6 1.299(19)
N4 C22 1.34(2)
N5 C6 1.35(2)
N5 C7 1.41(2)
N5 C8 1.45(2)
N6 C6 1.41(2)
N6 C9 1.455(18)
N6 C15 1.39(2)
N7 C15 1.418(17)
N7 C16 1.436(18)
N7 C22 1.383(19)
N8 C22 1.300(19)
N8 C23 1.50(2)
N8 C24 1.46(2)
N9 C3 1.37(2)
N9 C15 1.28(2)
C1 C2 1.45(3)
C2 C25 1.40(3)
C3 C4 1.47(2)
C4 C5 1.54(3)
C9 C10 1.36(2)
C9 C14 1.36(2)
C10 C11 1.38(2)
C11 C12 1.37(2)
C12 C13 1.35(3)
C13 C14 1.40(2)
C16 C17 1.37(2)
C16 C21 1.38(2)
C17 C18 1.40(2)
C18 C19 1.38(2)
C19 C20 1.36(2)
C20 C21 1.38(2)

loop_
_geom_torsion_atom_site_label_1
_geom_torsion_atom_site_label_2
_geom_torsion_atom_site_label_3
_geom_torsion_atom_site_label_4
_geom_torsion
Pt1 N1 C1 C2 -64(83)
Pt1 N2 C3 N9 178.9(10)
Pt1 N2 C3 C4 7(2)
Pt2 N3 C6 N5 164.1(12)
Pt2 N3 C6 N6 -14(2)
Pt2 N4 C22 N7 -51(2)
Pt2 N4 C22 N8 132.3(16)
Cl1 Pt1 N1 C1 -169(62)
Cl1 Pt1 N2 C3 -71.7(14)
Cl2 Pt1 N1 C1 7(62)
Cl2 Pt1 N2 C3 112.7(14)
Cl3 Pt2 N3 C6 170(3)
Cl3 Pt2 N4 C22 -161.9(13)
Cl4 Pt2 N3 C6 -116.8(16)
Cl4 Pt2 N4 C22 -128(6)
Cl5 Pt2 N3 C6 152.0(16)
Cl5 Pt2 N4 C22 -70.5(13)
Cl6 Pt2 N3 C6 -27.2(16)
Cl6 Pt2 N4 C22 110.5(13)
N1 Pt1 N2 C3 85(20)
N1 C1 C2 C25 -125(42)
N2 Pt1 N1 C1 34(74)
N2 C3 C4 C5 105.8(19)
N3 Pt2 N4 C22 13.0(13)
N4 Pt2 N3 C6 65.5(17)
N6 C9 C10 C11 179.2(14)
N6 C9 C14 C13 178.7(16)
N7 C16 C17 C18 179.1(14)
N7 C16 C21 C20 178.2(15)
N9 C3 C4 C5 -66(2)
C3 N9 C15 N6 176.9(14)
C3 N9 C15 N7 3(2)
C6 N6 C9 C10 -36(2)
C6 N6 C9 C14 140.1(16)
C6 N6 C15 N7 -33.3(18)
C6 N6 C15 N9 152.0(14)
C7 N5 C6 N3 -8(2)
C7 N5 C6 N6 169.7(15)
C8 N5 C6 N3 159.3(16)
C8 N5 C6 N6 -22(2)
C9 N6 C6 N3 119.2(16)
C9 N6 C6 N5 -59.0(18)
C9 N6 C15 N7 167.0(12)
C9 N6 C15 N9 -8(2)
C9 C10 C11 C12 -2(3)
C10 C9 C14 C13 -5(3)
C10 C11 C12 C13 3(3)
C11 C12 C13 C14 -5(3)
C12 C13 C14 C9 6(3)
C14 C9 C10 C11 3(3)
C15 N6 C6 N3 -41.4(19)
C15 N6 C6 N5 140.4(14)
C15 N6 C9 C10 123.9(16)
C15 N6 C9 C14 -60(2)
C15 N7 C16 C17 -50.0(19)
C15 N7 C16 C21 129.8(15)
C15 N7 C22 N4 -28(2)
C15 N7 C22 N8 149.1(16)
C15 N9 C3 N2 99.1(19)
C15 N9 C3 C4 -88.3(19)
C16 N7 C15 N6 -45.4(18)
C16 N7 C15 N9 129.0(16)
C16 N7 C22 N4 140.5(16)
C16 N7 C22 N8 -43(2)
C16 C17 C18 C19 1(2)
C17 C16 C21 C20 -2(2)
C17 C18 C19 C20 1(3)
C18 C19 C20 C21 -4(3)
C19 C20 C21 C16 4(3)
C21 C16 C17 C18 -1(2)
C22 N7 C15 N6 123.2(16)
C22 N7 C15 N9 -62(2)
C22 N7 C16 C17 141.5(15)
C22 N7 C16 C21 -39(2)
C23 N8 C22 N4 -22(3)
C23 N8 C22 N7 161.1(16)
C24 N8 C22 N4 152.3(17)
C24 N8 C22 N7 -25(3)
